data_7004215
loop_
_publ_author_name
'R\"uffer, Tobias'
'Br\"auer, Bj\"orn'
'Meva, Fran\,cois Eya'ane'
'Walfort, Bernhard'

_publ_section_title
;
 Transition metal induced derivatisations resulting in novel
 coordination behaviour of bis(oxamato) ligands
;
_journal_issue 37
_journal_name_full 'Dalton Transactions'
_journal_page_first 5089
_journal_page_last 5098
_journal_paper_doi 10.1039/b804382e
_journal_year 2008
_chemical_formula_sum 'C48 H76 Cu N10 O12'
_chemical_formula_weight 1048.73
_chemical_name_systematic
;
?
;
_space_group_IT_number 2
_symmetry_cell_setting triclinic
_symmetry_space_group_name_Hall '-P 1'
_symmetry_space_group_name_H-M 'P -1'
_atom_sites_solution_hydrogens geom
_atom_sites_solution_primary direct
_atom_sites_solution_secondary difmap
_audit_creation_method SHELXL-97
_cell_angle_alpha 63.886(9)
_cell_angle_beta 88.994(7)
_cell_angle_gamma 78.688(7)
_cell_formula_units_Z 1
_cell_length_a 9.5075(8)
_cell_length_b 12.4277(11)
_cell_length_c 12.7321(13)
_cell_measurement_reflns_used 7535
_cell_measurement_temperature 100(1)
_cell_measurement_theta_max 25.9981
_cell_measurement_theta_min 3.0949
_cell_volume 1320.5(2)
_computing_cell_refinement
;
CrysAlis RED, Oxford Diffraction Ltd.,
Version 1.171.29.2 (release 20-01-2006 CrysAlis171 .NET)
(compiled Jan 20 2006,12:36:28)
;
_computing_data_collection
;
CrysAlis CCD, Oxford Diffraction Ltd.,
Version 1.171.29.2 (release 20-01-2006 CrysAlis171 .NET)
(compiled Jan 20 2006,12:36:28)
;
_computing_data_reduction
;
CrysAlis RED, Oxford Diffraction Ltd.,
Version 1.171.29.2 (release 20-01-2006 CrysAlis171 .NET)
(compiled Jan 20 2006,12:36:28)
;
_computing_molecular_graphics 'SHELXTL (Sheldrick, Siemens, Version 5.03)'
_computing_publication_material 'SHELXTL (Sheldrick, Siemens, Version 5.03)'
_computing_structure_refinement 'SHELXTL (Sheldrick, Siemens, Version 5.03)'
_computing_structure_solution 'SHELXTL (Sheldrick, Siemens, Version 5.03)'
_diffrn_ambient_temperature 100(1)
_diffrn_measured_fraction_theta_full 0.993
_diffrn_measured_fraction_theta_max 0.993
_diffrn_measurement_device_type 'Oxford Gemini S'
_diffrn_radiation_monochromator graphite
_diffrn_radiation_source 'fine-focus sealed tube'
_diffrn_radiation_type MoK\a
_diffrn_radiation_wavelength 0.71073
_diffrn_reflns_av_R_equivalents 0.0275
_diffrn_reflns_av_sigmaI/netI 0.0391
_diffrn_reflns_limit_h_max 11
_diffrn_reflns_limit_h_min -11
_diffrn_reflns_limit_k_max 15
_diffrn_reflns_limit_k_min -15
_diffrn_reflns_limit_l_max 15
_diffrn_reflns_limit_l_min -15
_diffrn_reflns_number 13149
_diffrn_reflns_theta_full 26.07
_diffrn_reflns_theta_max 26.07
_diffrn_reflns_theta_min 3.10
_exptl_absorpt_coefficient_mu 0.482
_exptl_absorpt_correction_T_max 1.02296
_exptl_absorpt_correction_T_min 0.97414
_exptl_absorpt_correction_type multi-scan
_exptl_absorpt_process_details
;
CrysAlis RED, Oxford Diffraction Ltd.,
Version 1.171.29.2 (release 20-01-2006 CrysAlis171 .NET)
(compiled Jan 20 2006,12:36:28)
Empirical absorption correction using spherical harmonics,
implemented in SCALE3 ABSPACK scaling algorithm.
;
_exptl_crystal_colour redbrown
_exptl_crystal_density_diffrn 1.319
_exptl_crystal_density_method 'not measured'
_exptl_crystal_description block
_exptl_crystal_F_000 559
_exptl_crystal_size_max 0.3
_exptl_crystal_size_mid 0.3
_exptl_crystal_size_min 0.2
_refine_diff_density_max 0.291
_refine_diff_density_min -0.356
_refine_diff_density_rms 0.043
_refine_ls_extinction_method none
_refine_ls_goodness_of_fit_ref 0.962
_refine_ls_hydrogen_treatment mixed
_refine_ls_matrix_type full
_refine_ls_number_parameters 322
_refine_ls_number_reflns 5201
_refine_ls_number_restraints 0
_refine_ls_restrained_S_all 0.962
_refine_ls_R_factor_all 0.0425
_refine_ls_R_factor_gt 0.0299
_refine_ls_shift/su_max 0.001
_refine_ls_shift/su_mean 0.000
_refine_ls_structure_factor_coef Fsqd
_refine_ls_weighting_details 'calc w=1/[\s^2^(Fo^2^)+(0.0418P)^2^+0.0000P] where P=(Fo^2^+2Fc^2^)/3'
_refine_ls_weighting_scheme calc
_refine_ls_wR_factor_gt 0.0682
_refine_ls_wR_factor_ref 0.0711
_reflns_number_gt 4199
_reflns_number_total 5201
_reflns_threshold_expression >2sigma(I)
_cod_data_source_file b804382e.txt
_cod_data_source_block bjoern5
_cod_original_sg_symbol_H-M P-1
_cod_database_code 7004215

loop_
_symmetry_equiv_pos_as_xyz
'x, y, z'
'-x, -y, -z'

loop_
_atom_site_label
_atom_site_type_symbol
_atom_site_fract_x
_atom_site_fract_y
_atom_site_fract_z
_atom_site_U_iso_or_equiv
_atom_site_adp_type
_atom_site_occupancy
_atom_site_symmetry_multiplicity
_atom_site_calc_flag
_atom_site_refinement_flags
_atom_site_disorder_assembly
_atom_site_disorder_group
Cu1 Cu 1.0000 0.0000 1.0000 0.01712(8) Uani 1 2 d S . .
N2 N 0.68566(13) 0.14213(11) 0.74938(11) 0.0196(3) Uani 1 1 d . . .
O2 O 0.80859(11) 0.03509(9) 0.92893(9) 0.0182(2) Uani 1 1 d . . .
O1 O 1.05906(11) 0.05962(10) 0.84426(9) 0.0211(2) Uani 1 1 d . . .
O5 O 0.42013(13) 0.51126(11) 0.32321(11) 0.0346(3) Uani 1 1 d . . .
O4 O 0.62379(13) 0.42366(10) 0.19994(9) 0.0281(3) Uani 1 1 d . . .
O6 O 0.36312(13) 0.33796(12) 0.35831(11) 0.0376(3) Uani 1 1 d . . .
O3 O 0.84143(12) 0.43894(10) 0.23034(10) 0.0282(3) Uani 1 1 d . . .
N1 N 0.96215(13) 0.17122(12) 0.65557(11) 0.0200(3) Uani 1 1 d . . .
N5 N 0.52571(13) -0.21141(11) 0.93336(11) 0.0160(3) Uani 1 1 d . . .
N3 N 0.72871(15) 0.40761(11) 0.26570(11) 0.0227(3) Uani 1 1 d . . .
C17 C 0.43615(15) -0.30911(13) 0.97931(13) 0.0173(3) Uani 1 1 d . . .
H17A H 0.4114 -0.3260 0.9153 0.021 Uiso 1 1 calc R . .
H17B H 0.4955 -0.3838 1.0385 0.021 Uiso 1 1 calc R . .
N4 N 0.44541(14) 0.39917(13) 0.36632(12) 0.0258(3) Uani 1 1 d . . .
C6 C 0.58243(16) 0.33280(14) 0.43725(14) 0.0211(3) Uani 1 1 d . . .
C14 C 0.39709(17) -0.10426(14) 0.72572(13) 0.0211(3) Uani 1 1 d . . .
H14A H 0.3310 -0.1595 0.7464 0.025 Uiso 1 1 calc R . .
H14B H 0.4805 -0.1378 0.6962 0.025 Uiso 1 1 calc R . .
C11 C 0.89558(16) -0.24874(14) 0.80310(14) 0.0220(3) Uani 1 1 d . . .
H11A H 0.9414 -0.3228 0.8711 0.026 Uiso 1 1 calc R . .
H11B H 0.8649 -0.2721 0.7453 0.026 Uiso 1 1 calc R . .
C9 C 0.65932(15) -0.26606(13) 0.89168(13) 0.0170(3) Uani 1 1 d . . .
H9A H 0.7090 -0.3402 0.9578 0.020 Uiso 1 1 calc R . .
H9B H 0.6291 -0.2894 0.8337 0.020 Uiso 1 1 calc R . .
C5 C 0.71663(17) 0.34582(14) 0.39153(13) 0.0207(3) Uani 1 1 d . . .
C21 C 0.56475(16) -0.17706(13) 1.02876(13) 0.0173(3) Uani 1 1 d . . .
H21A H 0.6233 -0.1158 0.9963 0.021 Uiso 1 1 calc R . .
H21B H 0.4769 -0.1397 1.0503 0.021 Uiso 1 1 calc R . .
C13 C 0.44326(16) -0.09336(13) 0.83354(13) 0.0179(3) Uani 1 1 d . . .
H13A H 0.3580 -0.0627 0.8633 0.021 Uiso 1 1 calc R . .
H13B H 0.5030 -0.0328 0.8098 0.021 Uiso 1 1 calc R . .
C15 C 0.32411(17) 0.02154(14) 0.63102(14) 0.0236(4) Uani 1 1 d . . .
H15A H 0.2422 0.0551 0.6619 0.028 Uiso 1 1 calc R . .
H15B H 0.3911 0.0760 0.6109 0.028 Uiso 1 1 calc R . .
C7 C 0.57450(17) 0.26509(14) 0.55515(14) 0.0221(3) Uani 1 1 d . . .
H7 H 0.4851 0.2565 0.5848 0.027 Uiso 1 1 calc R . .
C22 C 0.64518(16) -0.28271(14) 1.13905(13) 0.0196(3) Uani 1 1 d . . .
H22A H 0.7275 -0.3271 1.1181 0.023 Uiso 1 1 calc R . .
H22B H 0.5826 -0.3389 1.1791 0.023 Uiso 1 1 calc R . .
C4 C 0.84105(17) 0.29161(14) 0.46474(14) 0.0209(3) Uani 1 1 d . . .
H4 H 0.9295 0.3008 0.4335 0.025 Uiso 1 1 calc R . .
C18 C 0.29870(16) -0.27931(14) 1.03194(14) 0.0201(3) Uani 1 1 d . . .
H18A H 0.2402 -0.2021 0.9760 0.024 Uiso 1 1 calc R . .
H18B H 0.3215 -0.2711 1.1017 0.024 Uiso 1 1 calc R . .
C8 C 0.69941(16) 0.20852(14) 0.63181(13) 0.0193(3) Uani 1 1 d . . .
C12 C 1.00298(17) -0.16685(15) 0.75221(15) 0.0261(4) Uani 1 1 d . . .
H12A H 1.0844 -0.2100 0.7306 0.039 Uiso 1 1 calc R . .
H12B H 1.0343 -0.1445 0.8098 0.039 Uiso 1 1 calc R . .
H12C H 0.9582 -0.0942 0.6841 0.039 Uiso 1 1 calc R . .
C10 C 0.76486(16) -0.18350(14) 0.83888(14) 0.0200(3) Uani 1 1 d . . .
H10A H 0.7957 -0.1588 0.8956 0.024 Uiso 1 1 calc R . .
H10B H 0.7179 -0.1102 0.7706 0.024 Uiso 1 1 calc R . .
C3 C 0.83587(16) 0.22270(13) 0.58584(13) 0.0192(3) Uani 1 1 d . . .
C1 C 0.94892(16) 0.11135(13) 0.76812(13) 0.0181(3) Uani 1 1 d . . .
C19 C 0.21523(17) -0.38123(14) 1.06366(14) 0.0233(4) Uani 1 1 d . . .
H19A H 0.1901 -0.3870 0.9931 0.028 Uiso 1 1 calc R . .
H19B H 0.2761 -0.4588 1.1166 0.028 Uiso 1 1 calc R . .
C23 C 0.69579(17) -0.23560(14) 1.22059(13) 0.0213(3) Uani 1 1 d . . .
H23A H 0.6135 -0.1882 1.2384 0.026 Uiso 1 1 calc R . .
H23B H 0.7607 -0.1815 1.1809 0.026 Uiso 1 1 calc R . .
C24 C 0.77229(18) -0.33909(15) 1.33473(14) 0.0270(4) Uani 1 1 d . . .
H24A H 0.8022 -0.3053 1.3833 0.040 Uiso 1 1 calc R . .
H24B H 0.8551 -0.3852 1.3177 0.040 Uiso 1 1 calc R . .
H24C H 0.7078 -0.3920 1.3751 0.040 Uiso 1 1 calc R . .
C16 C 0.2733(2) 0.01711(16) 0.52065(15) 0.0320(4) Uani 1 1 d . . .
H16A H 0.2279 0.0982 0.4640 0.048 Uiso 1 1 calc R . .
H16B H 0.2056 -0.0356 0.5398 0.048 Uiso 1 1 calc R . .
H16C H 0.3543 -0.0140 0.4885 0.048 Uiso 1 1 calc R . .
C20 C 0.07934(19) -0.35853(17) 1.12139(17) 0.0359(4) Uani 1 1 d . . .
H20A H 0.0301 -0.4244 1.1401 0.054 Uiso 1 1 calc R . .
H20B H 0.0179 -0.2827 1.0686 0.054 Uiso 1 1 calc R . .
H20C H 0.1040 -0.3541 1.1920 0.054 Uiso 1 1 calc R . .
C2 C 0.80651(16) 0.09669(13) 0.81622(13) 0.0165(3) Uani 1 1 d . . .

loop_
_atom_site_aniso_label
_atom_site_aniso_U_11
_atom_site_aniso_U_22
_atom_site_aniso_U_33
_atom_site_aniso_U_23
_atom_site_aniso_U_13
_atom_site_aniso_U_12
Cu1 0.01444(14) 0.01985(15) 0.01869(15) -0.00962(12) 0.00106(11) -0.00461(11)
N2 0.0164(7) 0.0217(7) 0.0191(7) -0.0075(6) 0.0008(6) -0.0040(5)
O2 0.0170(5) 0.0207(6) 0.0169(5) -0.0078(5) 0.0011(5) -0.0053(4)
O1 0.0150(5) 0.0277(6) 0.0214(6) -0.0115(5) 0.0009(5) -0.0047(5)
O5 0.0349(7) 0.0260(7) 0.0340(7) -0.0086(6) -0.0072(6) 0.0026(5)
O4 0.0369(7) 0.0261(6) 0.0219(6) -0.0118(5) -0.0039(6) -0.0048(5)
O6 0.0303(7) 0.0434(8) 0.0360(7) -0.0114(6) -0.0072(6) -0.0152(6)
O3 0.0284(6) 0.0247(6) 0.0261(6) -0.0081(5) 0.0094(5) -0.0027(5)
N1 0.0170(7) 0.0224(7) 0.0201(7) -0.0096(6) 0.0018(6) -0.0029(5)
N5 0.0149(6) 0.0150(6) 0.0186(6) -0.0083(5) 0.0007(5) -0.0018(5)
N3 0.0302(8) 0.0149(7) 0.0215(7) -0.0084(6) 0.0013(7) -0.0008(6)
C17 0.0180(8) 0.0142(8) 0.0203(8) -0.0078(6) 0.0000(7) -0.0046(6)
N4 0.0246(8) 0.0295(9) 0.0211(7) -0.0099(6) -0.0007(6) -0.0043(6)
C6 0.0209(8) 0.0185(8) 0.0239(8) -0.0097(7) -0.0021(7) -0.0028(6)
C14 0.0199(8) 0.0201(8) 0.0222(8) -0.0089(7) -0.0012(7) -0.0025(6)
C11 0.0178(8) 0.0244(9) 0.0261(9) -0.0143(7) 0.0027(7) -0.0022(7)
C9 0.0154(8) 0.0165(8) 0.0191(8) -0.0099(6) 0.0014(6) 0.0014(6)
C5 0.0255(9) 0.0186(8) 0.0189(8) -0.0093(7) 0.0027(7) -0.0047(7)
C21 0.0173(8) 0.0177(8) 0.0219(8) -0.0129(7) 0.0031(7) -0.0045(6)
C13 0.0168(8) 0.0135(8) 0.0205(8) -0.0061(6) 0.0011(7) -0.0007(6)
C15 0.0241(9) 0.0210(8) 0.0226(8) -0.0074(7) 0.0004(7) -0.0032(7)
C7 0.0176(8) 0.0244(9) 0.0249(9) -0.0107(7) 0.0026(7) -0.0061(6)
C22 0.0191(8) 0.0195(8) 0.0219(8) -0.0111(7) 0.0011(7) -0.0033(6)
C4 0.0204(8) 0.0218(8) 0.0232(8) -0.0123(7) 0.0034(7) -0.0052(6)
C18 0.0189(8) 0.0191(8) 0.0221(8) -0.0093(7) 0.0013(7) -0.0034(6)
C8 0.0205(8) 0.0192(8) 0.0208(8) -0.0106(7) 0.0020(7) -0.0059(6)
C12 0.0196(8) 0.0295(9) 0.0344(10) -0.0192(8) 0.0063(8) -0.0046(7)
C10 0.0175(8) 0.0201(8) 0.0239(8) -0.0123(7) 0.0034(7) -0.0018(6)
C3 0.0200(8) 0.0178(8) 0.0229(8) -0.0117(7) 0.0016(7) -0.0045(6)
C1 0.0179(8) 0.0168(8) 0.0221(8) -0.0109(7) 0.0019(7) -0.0038(6)
C19 0.0223(8) 0.0232(9) 0.0259(9) -0.0111(7) 0.0029(7) -0.0080(7)
C23 0.0195(8) 0.0249(9) 0.0233(8) -0.0132(7) 0.0021(7) -0.0074(7)
C24 0.0248(9) 0.0323(10) 0.0280(9) -0.0182(8) -0.0026(8) -0.0030(7)
C16 0.0367(10) 0.0302(10) 0.0227(9) -0.0067(8) -0.0050(8) -0.0052(8)
C20 0.0300(10) 0.0393(11) 0.0452(11) -0.0210(9) 0.0147(9) -0.0178(8)
C2 0.0167(8) 0.0154(8) 0.0202(8) -0.0099(6) 0.0020(7) -0.0043(6)

loop_
_atom_type_symbol
_atom_type_description
_atom_type_scat_dispersion_real
_atom_type_scat_dispersion_imag
_atom_type_scat_source
C C 0.0033 0.0016 'International Tables Vol C Tables 4.2.6.8 and 6.1.1.4'
H H 0.0000 0.0000 'International Tables Vol C Tables 4.2.6.8 and 6.1.1.4'
N N 0.0061 0.0033 'International Tables Vol C Tables 4.2.6.8 and 6.1.1.4'
O O 0.0106 0.0060 'International Tables Vol C Tables 4.2.6.8 and 6.1.1.4'
Cu Cu 0.3201 1.2651 'International Tables Vol C Tables 4.2.6.8 and 6.1.1.4'

loop_
_geom_angle_atom_site_label_1
_geom_angle_atom_site_label_2
_geom_angle_atom_site_label_3
_geom_angle
_geom_angle_site_symmetry_1
_geom_angle_site_symmetry_3
_geom_angle_publ_flag
O1 Cu1 O1 180.000(1) . 2_757 ?
O1 Cu1 O2 85.98(4) . . ?
O1 Cu1 O2 94.02(4) 2_757 . ?
O1 Cu1 O2 94.02(4) . 2_757 ?
O1 Cu1 O2 85.98(4) 2_757 2_757 ?
O2 Cu1 O2 180.0 . 2_757 ?
C2 N2 C8 115.14(13) . . ?
C2 O2 Cu1 110.14(9) . . ?
C1 O1 Cu1 110.91(9) . . ?
C1 N1 C3 115.49(13) . . ?
C17 N5 C9 105.76(10) . . ?
C17 N5 C13 111.49(11) . . ?
C9 N5 C13 111.02(11) . . ?
C17 N5 C21 111.17(11) . . ?
C9 N5 C21 111.36(11) . . ?
C13 N5 C21 106.14(11) . . ?
O3 N3 O4 123.60(13) . . ?
O3 N3 C5 118.76(13) . . ?
O4 N3 C5 117.63(13) . . ?
C18 C17 N5 116.31(12) . . ?
O5 N4 O6 125.11(14) . . ?
O5 N4 C6 117.35(13) . . ?
O6 N4 C6 117.49(13) . . ?
C7 C6 C5 120.08(15) . . ?
C7 C6 N4 116.65(14) . . ?
C5 C6 N4 122.98(14) . . ?
C13 C14 C15 109.83(13) . . ?
C12 C11 C10 111.05(12) . . ?
C10 C9 N5 115.62(11) . . ?
C4 C5 C6 120.33(14) . . ?
C4 C5 N3 118.43(14) . . ?
C6 C5 N3 121.04(14) . . ?
C22 C21 N5 115.17(12) . . ?
C14 C13 N5 115.67(12) . . ?
C16 C15 C14 112.64(14) . . ?
C6 C7 C8 120.87(15) . . ?
C21 C22 C23 110.51(12) . . ?
C5 C4 C3 120.74(14) . . ?
C17 C18 C19 109.71(12) . . ?
N2 C8 C7 118.63(14) . . ?
N2 C8 C3 122.16(14) . . ?
C7 C8 C3 119.21(14) . . ?
C9 C10 C11 110.97(12) . . ?
N1 C3 C4 118.81(14) . . ?
N1 C3 C8 122.42(14) . . ?
C4 C3 C8 118.77(14) . . ?
O1 C1 N1 122.11(14) . . ?
O1 C1 C2 115.79(13) . . ?
N1 C1 C2 122.10(14) . . ?
C20 C19 C18 111.91(13) . . ?
C22 C23 C24 112.32(13) . . ?
O2 C2 N2 121.53(13) . . ?
O2 C2 C1 115.85(13) . . ?
N2 C2 C1 122.62(13) . . ?

loop_
_geom_bond_atom_site_label_1
_geom_bond_atom_site_label_2
_geom_bond_distance
_geom_bond_site_symmetry_2
_geom_bond_publ_flag
Cu1 O1 1.9045(10) . ?
Cu1 O1 1.9045(10) 2_757 ?
Cu1 O2 1.9287(10) . ?
Cu1 O2 1.9287(10) 2_757 ?
N2 C2 1.3115(19) . ?
N2 C8 1.374(2) . ?
O2 C2 1.2938(18) . ?
O1 C1 1.2932(18) . ?
O5 N4 1.2247(17) . ?
O4 N3 1.2410(16) . ?
O6 N4 1.2271(17) . ?
O3 N3 1.2228(17) . ?
N1 C1 1.310(2) . ?
N1 C3 1.369(2) . ?
N5 C17 1.5180(18) . ?
N5 C9 1.5204(18) . ?
N5 C13 1.5246(18) . ?
N5 C21 1.5264(18) . ?
N3 C5 1.454(2) . ?
C17 C18 1.514(2) . ?
N4 C6 1.469(2) . ?
C6 C7 1.370(2) . ?
C6 C5 1.402(2) . ?
C14 C13 1.518(2) . ?
C14 C15 1.524(2) . ?
C11 C12 1.517(2) . ?
C11 C10 1.523(2) . ?
C9 C10 1.511(2) . ?
C5 C4 1.377(2) . ?
C21 C22 1.517(2) . ?
C15 C16 1.521(2) . ?
C7 C8 1.402(2) . ?
C22 C23 1.522(2) . ?
C4 C3 1.402(2) . ?
C18 C19 1.526(2) . ?
C8 C3 1.424(2) . ?
C1 C2 1.487(2) . ?
C19 C20 1.515(2) . ?
C23 C24 1.523(2) . ?

loop_
_geom_torsion_atom_site_label_1
_geom_torsion_atom_site_label_2
_geom_torsion_atom_site_label_3
_geom_torsion_atom_site_label_4
_geom_torsion
_geom_torsion_site_symmetry_1
_geom_torsion_site_symmetry_2
_geom_torsion_site_symmetry_3
_geom_torsion_site_symmetry_4
_geom_torsion_publ_flag
O1 Cu1 O2 C2 -9.78(9) . . . . ?
O1 Cu1 O2 C2 170.22(9) 2_757 . . . ?
O2 Cu1 O2 C2 46(100) 2_757 . . . ?
O1 Cu1 O1 C1 0(100) 2_757 . . . ?
O2 Cu1 O1 C1 10.27(9) . . . . ?
O2 Cu1 O1 C1 -169.73(9) 2_757 . . . ?
C9 N5 C17 C18 177.20(12) . . . . ?
C13 N5 C17 C18 -62.02(16) . . . . ?
C21 N5 C17 C18 56.20(16) . . . . ?
O5 N4 C6 C7 111.83(16) . . . . ?
O6 N4 C6 C7 -65.67(19) . . . . ?
O5 N4 C6 C5 -61.9(2) . . . . ?
O6 N4 C6 C5 120.61(17) . . . . ?
C17 N5 C9 C10 178.65(12) . . . . ?
C13 N5 C9 C10 57.57(16) . . . . ?
C21 N5 C9 C10 -60.46(16) . . . . ?
C7 C6 C5 C4 -0.5(2) . . . . ?
N4 C6 C5 C4 172.98(14) . . . . ?
C7 C6 C5 N3 174.28(14) . . . . ?
N4 C6 C5 N3 -12.2(2) . . . . ?
O3 N3 C5 C4 -19.7(2) . . . . ?
O4 N3 C5 C4 159.05(13) . . . . ?
O3 N3 C5 C6 165.38(14) . . . . ?
O4 N3 C5 C6 -15.9(2) . . . . ?
C17 N5 C21 C22 57.16(16) . . . . ?
C9 N5 C21 C22 -60.50(15) . . . . ?
C13 N5 C21 C22 178.56(12) . . . . ?
C15 C14 C13 N5 -176.67(12) . . . . ?
C17 N5 C13 C14 -60.80(16) . . . . ?
C9 N5 C13 C14 56.85(16) . . . . ?
C21 N5 C13 C14 178.00(12) . . . . ?
C13 C14 C15 C16 -179.30(13) . . . . ?
C5 C6 C7 C8 0.3(2) . . . . ?
N4 C6 C7 C8 -173.57(13) . . . . ?
N5 C21 C22 C23 172.41(12) . . . . ?
C6 C5 C4 C3 0.0(2) . . . . ?
N3 C5 C4 C3 -174.95(13) . . . . ?
N5 C17 C18 C19 174.98(12) . . . . ?
C2 N2 C8 C7 -176.99(13) . . . . ?
C2 N2 C8 C3 2.3(2) . . . . ?
C6 C7 C8 N2 179.67(14) . . . . ?
C6 C7 C8 C3 0.4(2) . . . . ?
N5 C9 C10 C11 178.65(12) . . . . ?
C12 C11 C10 C9 -178.92(13) . . . . ?
C1 N1 C3 C4 177.96(13) . . . . ?
C1 N1 C3 C8 -2.2(2) . . . . ?
C5 C4 C3 N1 -179.46(13) . . . . ?
C5 C4 C3 C8 0.7(2) . . . . ?
N2 C8 C3 N1 0.0(2) . . . . ?
C7 C8 C3 N1 179.29(13) . . . . ?
N2 C8 C3 C4 179.84(14) . . . . ?
C7 C8 C3 C4 -0.9(2) . . . . ?
Cu1 O1 C1 N1 172.28(11) . . . . ?
Cu1 O1 C1 C2 -8.77(15) . . . . ?
C3 N1 C1 O1 -179.03(13) . . . . ?
C3 N1 C1 C2 2.1(2) . . . . ?
C17 C18 C19 C20 177.67(14) . . . . ?
C21 C22 C23 C24 177.83(13) . . . . ?
Cu1 O2 C2 N2 -173.01(11) . . . . ?
Cu1 O2 C2 C1 7.50(15) . . . . ?
C8 N2 C2 O2 178.12(13) . . . . ?
C8 N2 C2 C1 -2.4(2) . . . . ?
O1 C1 C2 O2 0.78(19) . . . . ?
N1 C1 C2 O2 179.74(13) . . . . ?
O1 C1 C2 N2 -178.70(13) . . . . ?
N1 C1 C2 N2 0.3(2) . . . . ?
